data_4034680
loop_
_publ_author_name
'Li, Dan'
'Li, Zong-Jun'
'He, Fa-Gui'
'Geng, Chao'
'Gao, Xiang'

_publ_section_title
;
 Synthesizing 1,23-C60 Adducts with Improved Efficiency: A Type of Stable
 and Highly Soluble C60 Derivatives.
;
_journal_name_full 'The Journal of organic chemistry'
_journal_paper_doi 10.1021/acs.joc.9b02272
_journal_year 2019
_chemical_formula_sum 'C65 H8 O2'
_chemical_formula_weight 820.71
_space_group_IT_number 33
_space_group_name_Hall 'P 2c -2n'
_space_group_name_H-M_alt 'P n a 21'
_symmetry_cell_setting orthorhombic
_symmetry_space_group_name_H-M 'P n a 21'
_atom_sites_solution_hydrogens geom
_atom_sites_solution_primary direct
_atom_sites_solution_secondary difmap
_audit_creation_method SHELXL-97
_cell_angle_alpha 90.00
_cell_angle_beta 90.00
_cell_angle_gamma 90.00
_cell_formula_units_Z 4
_cell_length_a 30.464(3)
_cell_length_b 10.2578(11)
_cell_length_c 10.0765(10)
_cell_measurement_reflns_used 4168
_cell_measurement_temperature 293(2)
_cell_measurement_theta_max 26.38
_cell_measurement_theta_min 1.34
_cell_volume 3148.8(6)
_computing_structure_refinement 'SHELXL-97 (Sheldrick, 1997)'
_computing_structure_solution 'SHELXS-97 (Sheldrick, 1990)'
_diffrn_ambient_temperature 293(2)
_diffrn_measured_fraction_theta_full 0.999
_diffrn_measured_fraction_theta_max 0.999
_diffrn_measurement_device_type 'Bruker APEX-II CCD'
_diffrn_radiation_monochromator graphite
_diffrn_radiation_source 'fine-focus sealed tube'
_diffrn_radiation_type MoK\a
_diffrn_radiation_wavelength 0.71073
_diffrn_reflns_av_R_equivalents 0.1426
_diffrn_reflns_av_sigmaI/netI 0.1990
_diffrn_reflns_limit_h_max 38
_diffrn_reflns_limit_h_min -38
_diffrn_reflns_limit_k_max 12
_diffrn_reflns_limit_k_min -12
_diffrn_reflns_limit_l_max 9
_diffrn_reflns_limit_l_min -12
_diffrn_reflns_number 18850
_diffrn_reflns_theta_full 26.38
_diffrn_reflns_theta_max 26.38
_diffrn_reflns_theta_min 1.34
_exptl_absorpt_coefficient_mu 0.104
_exptl_crystal_density_diffrn 1.731
_exptl_crystal_density_method 'not measured'
_exptl_crystal_description block
_exptl_crystal_F_000 1656
_refine_diff_density_max 0.292
_refine_diff_density_min -0.197
_refine_diff_density_rms 0.057
_refine_ls_abs_structure_details 'Flack H D (1983), Acta Cryst. A39, 876-881'
_refine_ls_abs_structure_Flack 3(3)
_refine_ls_extinction_method none
_refine_ls_goodness_of_fit_ref 0.733
_refine_ls_hydrogen_treatment mixed
_refine_ls_matrix_type full
_refine_ls_number_parameters 606
_refine_ls_number_reflns 5381
_refine_ls_number_restraints 415
_refine_ls_restrained_S_all 0.740
_refine_ls_R_factor_all 0.1386
_refine_ls_R_factor_gt 0.0533
_refine_ls_shift/su_max 0.020
_refine_ls_shift/su_mean 0.004
_refine_ls_structure_factor_coef Fsqd
_refine_ls_weighting_details 'calc w=1/[\s^2^(Fo^2^)+(0.0570P)^2^+0.0000P] where P=(Fo^2^+2Fc^2^)/3'
_refine_ls_weighting_scheme calc
_refine_ls_wR_factor_gt 0.1023
_refine_ls_wR_factor_ref 0.1323
_reflns_number_gt 2299
_reflns_number_total 5381
_reflns_threshold_expression >2sigma(I)
_cod_data_source_file jo9b02272_si_003.cif
_cod_data_source_block c141m
_cod_original_sg_symbol_H-M Pna21
_cod_database_code 4034680

loop_
_symmetry_equiv_pos_as_xyz
'x, y, z'
'-x, -y, z+1/2'
'x+1/2, -y+1/2, z'
'-x+1/2, y+1/2, z+1/2'

loop_
_atom_site_label
_atom_site_type_symbol
_atom_site_fract_x
_atom_site_fract_y
_atom_site_fract_z
_atom_site_U_iso_or_equiv
_atom_site_adp_type
_atom_site_occupancy
_atom_site_symmetry_multiplicity
_atom_site_calc_flag
_atom_site_refinement_flags
O1 O -0.42572(12) -0.8699(4) -0.4434(4) 0.0472(12) Uani 1 1 d U
O2 O -0.45162(12) -0.8261(4) -0.6458(5) 0.0501(12) Uani 1 1 d U
C15 C -0.65421(18) -0.9168(6) -0.6733(7) 0.0349(16) Uani 1 1 d U
C14 C -0.60840(17) -0.9111(6) -0.6670(6) 0.0294(14) Uani 1 1 d U
C11 C -0.53535(16) -0.6440(6) -0.6687(6) 0.0297(14) Uani 1 1 d U
C58 C -0.6768(2) -0.3606(6) -0.6920(7) 0.0373(17) Uani 1 1 d U
C61 C -0.72545(17) -0.4041(6) -0.4576(7) 0.0382(16) Uani 1 1 d U
C44 C -0.6003(2) -0.3528(6) -0.6830(7) 0.0417(17) Uani 1 1 d U
C53 C -0.72564(17) -0.4783(7) -0.3357(6) 0.0356(16) Uani 1 1 d U
C54 C -0.68883(19) -0.4310(7) -0.2537(6) 0.0380(17) Uani 1 1 d U
C63 C -0.45756(19) -0.8571(6) -0.5317(6) 0.0365(16) Uani 1 1 d U
C12 C -0.54705(17) -0.7734(6) -0.6676(6) 0.0284(14) Uani 1 1 d U
C13 C -0.58506(17) -0.8135(6) -0.7421(6) 0.0330(15) Uani 1 1 d U
C16 C -0.67838(19) -0.9411(5) -0.5569(7) 0.0377(17) Uani 1 1 d U
C28 C -0.55974(17) -0.5523(7) -0.7472(6) 0.0331(15) Uani 1 1 d U
C3 C -0.58505(18) -0.9331(5) -0.5459(6) 0.0318(15) Uani 1 1 d U
C30 C -0.60799(19) -0.7262(7) -0.8208(6) 0.0373(17) Uani 1 1 d U
C7 C -0.56498(19) -0.6788(6) -0.2314(6) 0.0335(16) Uani 1 1 d U
C49 C -0.73344(16) -0.6646(7) -0.6904(6) 0.0363(17) Uani 1 1 d U
C10 C -0.52318(17) -0.5760(6) -0.5442(7) 0.0329(15) Uani 1 1 d U
C21 C -0.60248(19) -0.6460(7) -0.1653(6) 0.0371(16) Uani 1 1 d U
C1 C -0.52921(16) -0.7849(5) -0.4132(5) 0.0267(14) Uani 1 1 d U
C25 C -0.55575(17) -0.3848(6) -0.4370(7) 0.0382(16) Uani 1 1 d U
C43 C -0.6170(2) -0.2898(6) -0.5671(7) 0.0444(18) Uani 1 1 d U
C24 C -0.55716(19) -0.4544(7) -0.3119(7) 0.0417(18) Uani 1 1 d U
C31 C -0.65581(19) -0.7346(7) -0.8259(6) 0.0418(18) Uani 1 1 d U
C5 C -0.59661(19) -0.8839(6) -0.3048(6) 0.0332(15) Uani 1 1 d U
C35 C -0.73320(18) -0.8020(6) -0.4449(7) 0.0428(17) Uani 1 1 d U
C29 C -0.59559(18) -0.5933(7) -0.8252(6) 0.0356(16) Uani 1 1 d U
C9 C -0.52182(15) -0.6442(6) -0.4257(6) 0.0317(15) Uani 1 1 d U
C57 C -0.6646(2) -0.2975(6) -0.5724(7) 0.0446(19) Uani 1 1 d U
C2 C -0.54375(17) -0.8578(5) -0.5504(5) 0.0278(14) Uani 1 1 d U
C27 C -0.56165(18) -0.4294(6) -0.6780(7) 0.0402(17) Uani 1 1 d U
C45 C -0.6372(2) -0.3975(7) -0.7634(7) 0.0429(17) Uani 1 1 d U
C6 C -0.56089(18) -0.8023(6) -0.3031(6) 0.0311(15) Uani 1 1 d U
C56 C -0.68842(18) -0.3176(6) -0.4560(7) 0.0397(17) Uani 1 1 d U
C50 C -0.75029(17) -0.6015(7) -0.5696(7) 0.0413(18) Uani 1 1 d U
C52 C -0.73797(18) -0.6036(7) -0.3320(7) 0.0420(18) Uani 1 1 d U
C59 C -0.71216(18) -0.4462(7) -0.6940(6) 0.0404(18) Uani 1 1 d U
C62 C -0.50197(18) -0.8924(6) -0.4740(6) 0.0370(15) Uani 1 1 d U
C47 C -0.6715(2) -0.6026(7) -0.8330(6) 0.0412(17) Uani 1 1 d U
C51 C -0.75067(17) -0.6736(6) -0.4518(7) 0.0393(17) Uani 1 1 d U
C60 C -0.73685(17) -0.4670(6) -0.5740(6) 0.0372(17) Uani 1 1 d U
C66 C -0.48575(17) -1.1320(6) -0.4973(7) 0.0398(15) Uani 1 1 d U
H66A H -0.5068 -1.1417 -0.5676 0.060 Uiso 1 1 calc R
H66B H -0.4835 -1.2123 -0.4489 0.060 Uiso 1 1 calc R
H66C H -0.4576 -1.1102 -0.5342 0.060 Uiso 1 1 calc R
C4 C -0.60879(18) -0.9495(5) -0.4294(6) 0.0327(15) Uani 1 1 d U
C20 C -0.63884(18) -0.7322(7) -0.1677(6) 0.0408(17) Uani 1 1 d U
C46 C -0.6354(2) -0.5136(8) -0.8321(6) 0.0494(19) Uani 1 1 d U
C17 C -0.65631(19) -0.9554(5) -0.4355(7) 0.0357(16) Uani 1 1 d U
C55 C -0.66615(19) -0.3342(7) -0.3282(7) 0.0402(17) Uani 1 1 d U
C38 C -0.6795(2) -0.6550(6) -0.1755(6) 0.0384(16) Uani 1 1 d U
C37 C -0.71349(18) -0.6994(7) -0.2497(6) 0.0391(16) Uani 1 1 d U
C42 C -0.59564(19) -0.3059(6) -0.4462(8) 0.0470(18) Uani 1 1 d U
C8 C -0.54134(19) -0.5810(6) -0.3087(6) 0.0375(17) Uani 1 1 d U
C26 C -0.53999(18) -0.4445(6) -0.5527(7) 0.0375(17) Uani 1 1 d U
C23 C -0.5968(2) -0.4181(7) -0.2429(7) 0.0432(18) Uani 1 1 d U
C48 C -0.70999(18) -0.5678(7) -0.7651(6) 0.0396(17) Uani 1 1 d U
C65 C -0.5006(2) -1.0231(6) -0.4035(6) 0.0394(16) Uani 1 1 d U
H65A H -0.5296 -1.0434 -0.3693 0.047 Uiso 1 1 calc R
H65B H -0.4806 -1.0180 -0.3288 0.047 Uiso 1 1 calc R
C32 C -0.67765(19) -0.8253(7) -0.7530(6) 0.0391(17) Uani 1 1 d U
C19 C -0.63659(19) -0.8502(7) -0.2379(6) 0.0369(16) Uani 1 1 d U
C39 C -0.66702(19) -0.5207(7) -0.1762(6) 0.0434(17) Uani 1 1 d U
C36 C -0.71086(19) -0.8191(7) -0.3232(7) 0.0438(18) Uani 1 1 d U
C18 C -0.6732(2) -0.8934(6) -0.3154(7) 0.0427(18) Uani 1 1 d U
C40 C -0.6191(2) -0.5156(8) -0.1699(7) 0.0446(18) Uani 1 1 d U
C64 C -0.38136(15) -0.8540(6) -0.4889(7) 0.0483(18) Uani 1 1 d U
H64A H -0.3768 -0.9060 -0.5669 0.072 Uiso 1 1 calc R
H64B H -0.3614 -0.8813 -0.4207 0.072 Uiso 1 1 calc R
H64C H -0.3762 -0.7639 -0.5097 0.072 Uiso 1 1 calc R
C33 C -0.71760(18) -0.7915(7) -0.6823(7) 0.0437(18) Uani 1 1 d U
C34 C -0.71793(17) -0.8601(7) -0.5600(7) 0.0443(18) Uani 1 1 d U
C41 C -0.6207(2) -0.3295(6) -0.3228(7) 0.0434(17) Uani 1 1 d U

loop_
_atom_site_aniso_label
_atom_site_aniso_U_11
_atom_site_aniso_U_22
_atom_site_aniso_U_33
_atom_site_aniso_U_23
_atom_site_aniso_U_13
_atom_site_aniso_U_12
O1 0.031(2) 0.065(3) 0.046(3) -0.001(3) -0.010(2) 0.005(2)
O2 0.035(2) 0.069(3) 0.046(3) 0.011(3) 0.002(2) -0.008(2)
C15 0.031(3) 0.027(4) 0.046(4) -0.023(3) -0.006(3) -0.002(3)
C14 0.030(3) 0.027(4) 0.031(3) -0.019(3) -0.005(3) 0.002(3)
C11 0.025(3) 0.034(4) 0.030(3) 0.008(3) 0.011(3) 0.000(3)
C58 0.035(3) 0.040(4) 0.037(4) 0.019(3) -0.003(3) 0.014(3)
C61 0.029(3) 0.038(4) 0.049(5) 0.002(4) 0.000(3) 0.019(3)
C44 0.046(4) 0.024(4) 0.055(4) 0.023(4) 0.019(4) 0.009(3)
C53 0.022(3) 0.042(4) 0.042(4) -0.005(3) 0.009(3) 0.015(3)
C54 0.039(3) 0.046(4) 0.030(3) -0.015(3) 0.006(3) 0.022(3)
C63 0.042(3) 0.035(4) 0.032(4) 0.000(3) -0.004(3) 0.003(3)
C12 0.028(3) 0.032(4) 0.025(3) -0.003(3) 0.004(3) 0.008(3)
C13 0.031(3) 0.040(4) 0.028(3) -0.011(3) -0.002(3) 0.012(3)
C16 0.037(3) 0.021(3) 0.055(5) -0.008(3) 0.002(3) -0.013(3)
C28 0.029(3) 0.045(4) 0.025(3) 0.011(3) 0.010(3) 0.005(3)
C3 0.038(3) 0.019(3) 0.038(4) -0.003(3) 0.004(3) 0.005(3)
C30 0.043(3) 0.058(4) 0.011(3) -0.004(3) 0.007(3) 0.009(3)
C7 0.039(3) 0.040(4) 0.022(3) 0.006(3) -0.016(3) 0.002(3)
C49 0.013(3) 0.058(5) 0.038(4) -0.008(4) -0.010(3) 0.007(3)
C10 0.018(3) 0.034(4) 0.047(4) 0.000(3) 0.002(3) -0.006(3)
C21 0.039(3) 0.061(4) 0.011(3) -0.005(3) -0.005(3) 0.015(3)
C1 0.026(3) 0.024(3) 0.030(4) -0.004(3) -0.001(3) 0.010(3)
C25 0.034(3) 0.022(3) 0.059(4) -0.014(3) -0.006(3) -0.014(3)
C43 0.055(4) 0.027(4) 0.051(4) 0.013(4) 0.001(4) -0.007(3)
C24 0.036(3) 0.039(4) 0.051(4) -0.018(4) -0.027(3) -0.006(3)
C31 0.034(3) 0.070(5) 0.021(4) -0.016(4) -0.009(3) 0.012(3)
C5 0.037(3) 0.028(4) 0.034(4) 0.006(3) -0.001(3) 0.003(3)
C35 0.031(3) 0.044(4) 0.053(5) 0.005(4) 0.003(3) -0.012(3)
C29 0.035(3) 0.047(4) 0.024(3) 0.013(3) 0.012(3) 0.009(3)
C9 0.013(3) 0.041(4) 0.041(4) -0.008(3) -0.013(3) 0.002(3)
C57 0.041(4) 0.032(4) 0.061(5) 0.020(4) 0.000(4) 0.010(3)
C2 0.035(3) 0.028(3) 0.020(3) 0.001(3) -0.004(3) -0.001(3)
C27 0.036(3) 0.035(4) 0.050(4) 0.021(3) 0.018(3) -0.010(3)
C45 0.054(4) 0.045(4) 0.030(4) 0.025(3) 0.004(3) 0.010(3)
C6 0.035(3) 0.038(4) 0.020(3) 0.009(3) -0.003(3) 0.017(3)
C56 0.036(3) 0.039(4) 0.043(4) -0.011(3) 0.002(3) 0.019(3)
C50 0.014(3) 0.059(5) 0.051(4) -0.001(4) -0.003(3) 0.005(3)
C52 0.021(3) 0.064(5) 0.040(4) 0.000(4) 0.016(3) 0.007(3)
C59 0.036(3) 0.053(4) 0.033(4) 0.014(3) -0.006(3) 0.020(3)
C62 0.037(3) 0.046(4) 0.028(4) 0.005(3) 0.006(3) 0.002(3)
C47 0.046(4) 0.060(5) 0.018(3) 0.006(3) -0.006(3) 0.006(4)
C51 0.017(3) 0.051(4) 0.049(4) -0.003(4) 0.013(3) -0.005(3)
C60 0.020(3) 0.051(4) 0.041(4) 0.001(4) -0.003(3) 0.026(3)
C66 0.048(3) 0.034(3) 0.038(3) -0.011(3) -0.001(3) 0.008(3)
C4 0.045(3) 0.010(3) 0.043(4) 0.010(3) 0.005(3) 0.007(3)
C20 0.043(4) 0.068(5) 0.012(3) 0.010(3) 0.003(3) 0.005(3)
C46 0.061(4) 0.070(5) 0.017(4) 0.020(4) 0.006(3) 0.020(4)
C17 0.037(3) 0.010(3) 0.061(5) 0.008(3) 0.014(3) -0.004(3)
C55 0.038(4) 0.034(4) 0.049(4) -0.022(3) 0.007(3) 0.013(3)
C38 0.042(3) 0.048(4) 0.025(3) 0.010(3) 0.014(3) 0.006(3)
C37 0.030(3) 0.045(4) 0.041(4) 0.008(4) 0.024(3) -0.001(3)
C42 0.044(4) 0.024(4) 0.073(5) -0.010(4) 0.003(4) -0.007(3)
C8 0.027(3) 0.049(4) 0.036(4) -0.015(3) -0.014(3) 0.000(3)
C26 0.023(3) 0.033(4) 0.056(5) -0.005(4) 0.009(3) -0.015(3)
C23 0.038(3) 0.045(4) 0.046(4) -0.029(4) -0.015(3) 0.009(3)
C48 0.026(3) 0.066(5) 0.026(4) -0.007(3) -0.014(3) 0.012(3)
C65 0.044(3) 0.045(4) 0.030(4) 0.002(3) 0.000(3) 0.006(3)
C32 0.038(3) 0.050(4) 0.029(4) -0.017(4) -0.011(3) -0.002(3)
C19 0.040(4) 0.045(4) 0.025(3) 0.013(3) 0.013(3) 0.004(3)
C39 0.046(4) 0.064(5) 0.021(3) -0.015(4) 0.001(3) 0.009(3)
C36 0.032(3) 0.040(4) 0.060(5) 0.017(4) 0.017(3) -0.006(3)
C18 0.039(4) 0.039(4) 0.051(4) 0.016(4) 0.009(3) 0.001(3)
C40 0.057(4) 0.056(5) 0.020(4) -0.019(3) -0.006(3) 0.013(4)
C64 0.025(3) 0.054(4) 0.066(4) -0.010(4) -0.005(3) 0.005(3)
C33 0.027(3) 0.056(5) 0.048(4) -0.029(4) -0.012(3) -0.006(3)
C34 0.019(3) 0.057(4) 0.057(5) -0.013(4) 0.000(3) -0.018(3)
C41 0.049(4) 0.030(4) 0.051(4) -0.021(3) -0.004(3) 0.002(3)

loop_
_atom_type_symbol
_atom_type_description
_atom_type_scat_dispersion_real
_atom_type_scat_dispersion_imag
_atom_type_scat_source
C C 0.0033 0.0016 'International Tables Vol C Tables 4.2.6.8 and 6.1.1.4'
H H 0.0000 0.0000 'International Tables Vol C Tables 4.2.6.8 and 6.1.1.4'
O O 0.0106 0.0060 'International Tables Vol C Tables 4.2.6.8 and 6.1.1.4'

loop_
_geom_angle_atom_site_label_1
_geom_angle_atom_site_label_2
_geom_angle_atom_site_label_3
_geom_angle
C63 O1 C64 117.6(5)
C14 C15 C16 119.4(6)
C14 C15 C32 119.8(6)
C16 C15 C32 108.9(5)
C15 C14 C3 121.9(6)
C15 C14 C13 119.8(6)
C3 C14 C13 108.2(5)
C12 C11 C28 120.2(6)
C12 C11 C10 120.8(6)
C28 C11 C10 106.7(6)
C59 C58 C57 120.3(6)
C59 C58 C45 118.1(7)
C57 C58 C45 108.8(6)
C60 C61 C56 119.7(6)
C60 C61 C53 118.3(6)
C56 C61 C53 108.6(6)
C27 C44 C43 121.2(7)
C27 C44 C45 119.1(6)
C43 C44 C45 108.7(6)
C52 C53 C61 122.0(6)
C52 C53 C54 120.9(6)
C61 C53 C54 107.4(6)
C39 C54 C55 122.1(6)
C39 C54 C53 117.7(6)
C55 C54 C53 107.7(6)
O2 C63 O1 123.9(5)
O2 C63 C62 124.2(5)
O1 C63 C62 111.9(5)
C11 C12 C13 118.7(5)
C11 C12 C2 124.0(6)
C13 C12 C2 107.8(5)
C30 C13 C12 121.3(6)
C30 C13 C14 120.0(5)
C12 C13 C14 108.7(5)
C15 C16 C17 119.7(6)
C15 C16 C34 108.2(6)
C17 C16 C34 118.2(6)
C29 C28 C11 120.8(6)
C29 C28 C27 120.0(5)
C11 C28 C27 109.1(6)
C4 C3 C14 118.8(5)
C4 C3 C2 122.2(5)
C14 C3 C2 108.3(5)
C13 C30 C29 120.4(6)
C13 C30 C31 119.0(6)
C29 C30 C31 108.8(6)
C21 C7 C8 120.3(6)
C21 C7 C6 121.7(6)
C8 C7 C6 106.8(5)
C33 C49 C48 120.4(6)
C33 C49 C50 118.9(6)
C48 C49 C50 107.7(6)
C9 C10 C26 122.3(6)
C9 C10 C11 120.0(5)
C26 C10 C11 107.4(6)
C7 C21 C20 119.4(6)
C7 C21 C40 120.7(6)
C20 C21 C40 107.9(6)
C9 C1 C6 106.4(5)
C9 C1 C62 126.8(5)
C6 C1 C62 125.1(5)
C9 C1 C2 114.8(5)
C6 C1 C2 113.7(4)
C62 C1 C2 58.1(3)
C26 C25 C24 121.2(6)
C26 C25 C42 118.2(6)
C24 C25 C42 107.6(6)
C42 C43 C44 119.7(6)
C42 C43 C57 119.5(6)
C44 C43 C57 107.6(6)
C8 C24 C23 121.5(7)
C8 C24 C25 118.1(6)
C23 C24 C25 108.5(6)
C32 C31 C47 120.5(6)
C32 C31 C30 120.6(6)
C47 C31 C30 106.2(6)
C6 C5 C19 121.3(6)
C6 C5 C4 119.3(5)
C19 C5 C4 107.3(5)
C34 C35 C36 120.8(6)
C34 C35 C51 118.9(7)
C36 C35 C51 109.7(6)
C28 C29 C30 118.5(6)
C28 C29 C46 120.1(6)
C30 C29 C46 108.6(6)
C10 C9 C1 124.6(5)
C10 C9 C8 117.1(5)
C1 C9 C8 107.6(5)
C56 C57 C58 120.7(6)
C56 C57 C43 119.8(6)
C58 C57 C43 108.5(6)
C12 C2 C3 106.0(5)
C12 C2 C62 126.8(5)
C3 C2 C62 124.9(5)
C12 C2 C1 115.5(5)
C3 C2 C1 116.4(5)
C62 C2 C1 56.9(3)
C44 C27 C26 118.3(6)
C44 C27 C28 120.1(6)
C26 C27 C28 108.2(6)
C46 C45 C58 120.4(6)
C46 C45 C44 121.3(6)
C58 C45 C44 106.4(6)
C5 C6 C7 117.8(5)
C5 C6 C1 125.5(6)
C7 C6 C1 108.7(5)
C57 C56 C61 119.4(6)
C57 C56 C55 121.0(6)
C61 C56 C55 107.6(6)
C51 C50 C60 122.3(6)
C51 C50 C49 118.2(6)
C60 C50 C49 107.3(6)
C53 C52 C51 121.6(7)
C53 C52 C37 120.6(6)
C51 C52 C37 105.7(6)
C58 C59 C48 121.2(6)
C58 C59 C60 119.1(6)
C48 C59 C60 108.3(6)
C1 C62 C63 118.2(5)
C1 C62 C65 118.0(5)
C63 C62 C65 111.5(5)
C1 C62 C2 65.0(4)
C63 C62 C2 119.6(5)
C65 C62 C2 117.6(5)
C48 C47 C46 118.5(7)
C48 C47 C31 119.6(6)
C46 C47 C31 110.1(6)
C50 C51 C35 121.9(6)
C50 C51 C52 116.1(6)
C35 C51 C52 108.5(6)
C61 C60 C50 119.5(6)
C61 C60 C59 120.8(6)
C50 C60 C59 108.5(6)
C65 C66 H66A 109.5
C65 C66 H66B 109.5
H66A C66 H66B 109.5
C65 C66 H66C 109.5
H66A C66 H66C 109.5
H66B C66 H66C 109.5
C3 C4 C17 119.3(6)
C3 C4 C5 122.3(5)
C17 C4 C5 107.9(5)
C19 C20 C21 120.6(6)
C19 C20 C38 118.6(6)
C21 C20 C38 108.8(6)
C45 C46 C47 121.6(6)
C45 C46 C29 119.5(7)
C47 C46 C29 106.3(7)
C16 C17 C4 120.7(6)
C16 C17 C18 120.5(6)
C4 C17 C18 107.3(6)
C41 C55 C54 119.2(6)
C41 C55 C56 119.5(6)
C54 C55 C56 108.6(6)
C37 C38 C39 121.6(6)
C37 C38 C20 119.4(6)
C39 C38 C20 107.3(6)
C38 C37 C36 121.9(6)
C38 C37 C52 118.0(6)
C36 C37 C52 107.7(6)
C43 C42 C25 120.7(7)
C43 C42 C41 121.0(6)
C25 C42 C41 106.5(6)
C24 C8 C7 119.0(6)
C24 C8 C9 122.4(6)
C7 C8 C9 108.9(5)
C25 C26 C27 121.9(6)
C25 C26 C10 118.7(6)
C27 C26 C10 108.5(6)
C40 C23 C41 120.2(6)
C40 C23 C24 118.0(6)
C41 C23 C24 108.8(7)
C47 C48 C49 119.7(6)
C47 C48 C59 120.1(6)
C49 C48 C59 108.4(6)
C62 C65 C66 111.3(5)
C62 C65 H65A 109.4
C66 C65 H65A 109.4
C62 C65 H65B 109.4
C66 C65 H65B 109.4
H65A C65 H65B 108.0
C31 C32 C15 120.6(6)
C31 C32 C33 120.8(7)
C15 C32 C33 107.5(6)
C20 C19 C18 120.2(6)
C20 C19 C5 119.1(6)
C18 C19 C5 109.3(6)
C54 C39 C38 121.3(6)
C54 C39 C40 118.8(7)
C38 C39 C40 107.4(6)
C18 C36 C35 121.3(7)
C18 C36 C37 119.2(6)
C35 C36 C37 108.4(6)
C36 C18 C19 120.6(6)
C36 C18 C17 119.1(6)
C19 C18 C17 108.2(5)
C23 C40 C21 120.6(6)
C23 C40 C39 118.8(6)
C21 C40 C39 108.7(6)
O1 C64 H64A 109.5
O1 C64 H64B 109.5
H64A C64 H64B 109.5
O1 C64 H64C 109.5
H64A C64 H64C 109.5
H64B C64 H64C 109.5
C49 C33 C34 120.8(6)
C49 C33 C32 119.0(7)
C34 C33 C32 108.3(6)
C35 C34 C33 121.1(7)
C35 C34 C16 120.2(6)
C33 C34 C16 107.1(6)
C55 C41 C23 120.9(7)
C55 C41 C42 119.2(6)
C23 C41 C42 108.5(6)

loop_
_geom_bond_atom_site_label_1
_geom_bond_atom_site_label_2
_geom_bond_distance
O1 C63 1.323(6)
O1 C64 1.437(6)
O2 C63 1.206(7)
C15 C14 1.399(7)
C15 C16 1.408(9)
C15 C32 1.427(9)
C14 C3 1.431(8)
C14 C13 1.442(8)
C11 C12 1.375(7)
C11 C28 1.436(8)
C11 C10 1.483(8)
C58 C59 1.390(9)
C58 C57 1.417(9)
C58 C45 1.454(9)
C61 C60 1.383(8)
C61 C56 1.435(8)
C61 C53 1.445(8)
C44 C27 1.416(8)
C44 C43 1.428(9)
C44 C45 1.461(9)
C53 C52 1.339(8)
C53 C54 1.475(8)
C54 C39 1.378(9)
C54 C55 1.424(9)
C63 C62 1.516(7)
C12 C13 1.440(7)
C12 C2 1.467(8)
C13 C30 1.386(8)
C16 C17 1.403(8)
C16 C34 1.464(8)
C28 C29 1.410(8)
C28 C27 1.442(8)
C3 C4 1.389(8)
C3 C2 1.477(7)
C30 C29 1.415(8)
C30 C31 1.460(7)
C7 C21 1.365(8)
C7 C8 1.460(8)
C7 C6 1.463(8)
C49 C33 1.391(9)
C49 C48 1.436(9)
C49 C50 1.471(8)
C10 C9 1.385(7)
C10 C26 1.445(7)
C21 C20 1.418(8)
C21 C40 1.431(9)
C1 C9 1.466(7)
C1 C6 1.481(7)
C1 C62 1.510(8)
C1 C2 1.633(7)
C25 C26 1.402(8)
C25 C24 1.449(9)
C25 C42 1.463(8)
C43 C42 1.391(9)
C43 C57 1.452(8)
C24 C8 1.385(8)
C24 C23 1.442(8)
C31 C32 1.360(9)
C31 C47 1.438(9)
C5 C6 1.373(8)
C5 C19 1.435(8)
C5 C4 1.472(8)
C35 C34 1.384(8)
C35 C36 1.413(9)
C35 C51 1.422(8)
C29 C46 1.465(8)
C9 C8 1.471(8)
C57 C56 1.395(8)
C2 C62 1.529(7)
C27 C26 1.432(9)
C45 C46 1.378(9)
C56 C55 1.465(9)
C50 C51 1.399(8)
C50 C60 1.439(8)
C52 C51 1.456(9)
C52 C37 1.487(9)
C59 C48 1.441(9)
C59 C60 1.440(8)
C62 C65 1.519(8)
C47 C48 1.402(8)
C47 C46 1.430(9)
C66 C65 1.532(8)
C66 H66A 0.9600
C66 H66B 0.9600
C66 H66C 0.9600
C4 C17 1.450(8)
C20 C19 1.403(9)
C20 C38 1.471(8)
C17 C18 1.461(9)
C55 C41 1.387(8)
C38 C37 1.357(8)
C38 C39 1.429(9)
C37 C36 1.437(9)
C42 C41 1.479(9)
C23 C40 1.414(9)
C23 C41 1.416(9)
C65 H65A 0.9700
C65 H65B 0.9700
C32 C33 1.452(8)
C19 C18 1.432(9)
C39 C40 1.463(8)
C36 C18 1.379(8)
C64 H64A 0.9600
C64 H64B 0.9600
C64 H64C 0.9600
C33 C34 1.419(9)
